data_4502337
loop_
_publ_author_name
'Cheney, Miranda L.'
'Shan, Ning'
'Healey, Elisabeth R.'
'Hanna, Mazen'
'Wojtas, Lukasz'
'Zaworotko, Michael J.'
'Sava, Vasyl'
'Song, Shijie'
'Sanchez-Ramos, Juan R.'

_publ_section_title
;
 Effects of Crystal Form on Solubility and Pharmacokinetics: A Crystal
 Engineering Case Study of Lamotrigine
;
_journal_issue 1
_journal_name_full 'Crystal Growth &amp; Design'
_journal_page_first 394
_journal_paper_doi 10.1021/cg901010v
_journal_volume 10
_journal_year 2010
_chemical_formula_moiety
;
 C9 H8 Cl2 N5, C6 H4 N O2, C2 H8 O2
;
_chemical_formula_sum 'C17 H20 Cl2 N6 O4'
_chemical_formula_weight 443.29
_chemical_name_common 8
_chemical_name_systematic
; 
 Lamotrigine nicotinate dimethanol solvate
;
_space_group_IT_number 14
_symmetry_cell_setting monoclinic
_symmetry_space_group_name_Hall '-P 2ybc'
_symmetry_space_group_name_H-M 'P 1 21/c 1'
_atom_sites_solution_hydrogens geom
_atom_sites_solution_primary direct
_atom_sites_solution_secondary difmap
_cell_angle_alpha 90.00
_cell_angle_beta 90.072(6)
_cell_angle_gamma 90.00
_cell_formula_units_Z 4
_cell_length_a 7.648(3)
_cell_length_b 15.863(6)
_cell_length_c 16.803(7)
_cell_measurement_reflns_used 1394
_cell_measurement_temperature 100(2)
_cell_measurement_theta_max 45.759
_cell_measurement_theta_min 4.848
_cell_volume 2038.5(14)
_computing_cell_refinement 'SAINT (Bruker, 2002)'
_computing_data_collection 'SMART (Bruker, 2002)'
_computing_data_reduction 'SAINT (Bruker, 2002)'
_computing_publication_material 'SHELXL-97 (Sheldrick, 1997)'
_computing_structure_refinement 'SHELXL-97 (Sheldrick, 1997)'
_computing_structure_solution 'SHELXS-97 (Sheldrick, 1990)'
_diffrn_ambient_temperature 100(2)
_diffrn_measured_fraction_theta_full 0.999
_diffrn_measured_fraction_theta_max 0.996
_diffrn_measurement_device_type 'BRUKER SMART APEXII CCD'
_diffrn_measurement_method 'omega scans'
_diffrn_radiation_monochromator graphite
_diffrn_radiation_source 'fine-focus sealed tube'
_diffrn_radiation_type MoK\a
_diffrn_radiation_wavelength 0.71073
_diffrn_reflns_av_R_equivalents 0.0494
_diffrn_reflns_av_sigmaI/netI 0.0630
_diffrn_reflns_limit_h_max 9
_diffrn_reflns_limit_h_min -9
_diffrn_reflns_limit_k_max 11
_diffrn_reflns_limit_k_min -18
_diffrn_reflns_limit_l_max 20
_diffrn_reflns_limit_l_min -20
_diffrn_reflns_number 10331
_diffrn_reflns_theta_full 25.00
_diffrn_reflns_theta_max 25.20
_diffrn_reflns_theta_min 1.77
_exptl_absorpt_coefficient_mu 0.355
_exptl_absorpt_correction_T_max 0.9653
_exptl_absorpt_correction_T_min 0.9009
_exptl_absorpt_correction_type multi-scan
_exptl_absorpt_process_details 'SADABS; (Sheldrick, 2003)'
_exptl_crystal_colour colourless
_exptl_crystal_density_diffrn 1.444
_exptl_crystal_density_method 'not measured'
_exptl_crystal_description block
_exptl_crystal_F_000 920
_exptl_crystal_size_max 0.30
_exptl_crystal_size_mid 0.20
_exptl_crystal_size_min 0.10
_refine_diff_density_max 0.369
_refine_diff_density_min -0.283
_refine_diff_density_rms 0.060
_refine_ls_extinction_method none
_refine_ls_goodness_of_fit_ref 1.021
_refine_ls_hydrogen_treatment constr
_refine_ls_matrix_type full
_refine_ls_number_parameters 264
_refine_ls_number_reflns 3642
_refine_ls_number_restraints 0
_refine_ls_restrained_S_all 1.021
_refine_ls_R_factor_all 0.0633
_refine_ls_R_factor_gt 0.0419
_refine_ls_shift/su_max 0.001
_refine_ls_shift/su_mean 0.000
_refine_ls_structure_factor_coef Fsqd
_refine_ls_weighting_details 'calc w=1/[\s^2^(Fo^2^)+(0.0391P)^2^+0.6753P] where P=(Fo^2^+2Fc^2^)/3'
_refine_ls_weighting_scheme calc
_refine_ls_wR_factor_gt 0.0938
_refine_ls_wR_factor_ref 0.1027
_reflns_number_gt 2698
_reflns_number_total 3642
_reflns_threshold_expression >2sigma(I)
_cod_data_source_file cg901010v_si_004.cif
_cod_data_source_block 8_nico2MeOH_mc293
_cod_original_cell_volume 2038.5(15)
_cod_original_sg_symbol_H-M P21/c
_cod_database_code 4502337

loop_
_symmetry_equiv_pos_as_xyz
'x, y, z'
'-x, y+1/2, -z+1/2'
'-x, -y, -z'
'x, -y-1/2, z-1/2'

loop_
_atom_site_label
_atom_site_type_symbol
_atom_site_fract_x
_atom_site_fract_y
_atom_site_fract_z
_atom_site_U_iso_or_equiv
_atom_site_adp_type
_atom_site_occupancy
_atom_site_symmetry_multiplicity
_atom_site_calc_flag
_atom_site_refinement_flags
Cl1 Cl 1.01727(8) 0.11060(4) 0.06922(4) 0.02120(17) Uani 1 1 d .
Cl2 Cl 0.70534(9) -0.01676(4) 0.08829(4) 0.02945(19) Uani 1 1 d .
N4 N 1.1772(3) 0.36338(12) 0.12874(11) 0.0160(5) Uani 1 1 d .
N2 N 1.0503(3) 0.39780(12) 0.00570(11) 0.0164(5) Uani 1 1 d .
H1N H 1.0515 0.4308 -0.0364 0.020 Uiso 1 1 calc R
N1 N 0.9218(3) 0.34057(12) 0.01241(11) 0.0158(5) Uani 1 1 d .
N5 N 1.0418(3) 0.26535(12) 0.20552(12) 0.0185(5) Uani 1 1 d .
H4N H 1.1218 0.2734 0.2424 0.022 Uiso 1 1 calc R
H5N H 0.9574 0.2285 0.2133 0.022 Uiso 1 1 calc R
N3 N 1.3048(3) 0.46022(12) 0.04517(12) 0.0196(5) Uani 1 1 d .
H3N H 1.3903 0.4675 0.0796 0.024 Uiso 1 1 calc R
H2N H 1.3044 0.4887 0.0002 0.024 Uiso 1 1 calc R
C1 C 0.8068(3) 0.14680(15) 0.08236(14) 0.0169(5) Uani 1 1 d .
C2 C 0.6690(3) 0.09038(15) 0.08943(14) 0.0187(6) Uani 1 1 d .
C8 C 0.5011(3) 0.11916(16) 0.09728(15) 0.0234(6) Uani 1 1 d .
H3 H 0.4073 0.0802 0.1022 0.028 Uiso 1 1 calc R
C4 C 0.4680(4) 0.20465(16) 0.09803(16) 0.0258(6) Uani 1 1 d .
H4 H 0.3514 0.2245 0.1035 0.031 Uiso 1 1 calc R
C5 C 0.6037(3) 0.26142(16) 0.09088(14) 0.0208(6) Uani 1 1 d .
H5 H 0.5799 0.3202 0.0908 0.025 Uiso 1 1 calc R
C6 C 0.7745(3) 0.23333(14) 0.08381(13) 0.0151(5) Uani 1 1 d .
C7 C 0.9188(3) 0.29561(14) 0.07657(14) 0.0152(5) Uani 1 1 d .
C3 C 1.1780(3) 0.40688(14) 0.06085(14) 0.0159(5) Uani 1 1 d .
C9 C 1.0483(3) 0.30810(14) 0.13905(14) 0.0152(5) Uani 1 1 d .
O2 O 0.0848(2) 1.02975(10) 0.35923(9) 0.0185(4) Uani 1 1 d .
O3 O 0.3504(2) 0.98407(11) 0.39069(10) 0.0214(4) Uani 1 1 d .
N6 N 0.4059(3) 0.85438(13) 0.18139(12) 0.0228(5) Uani 1 1 d .
C10 C 0.2234(3) 0.99050(15) 0.34409(14) 0.0164(5) Uani 1 1 d .
C11 C 0.2377(3) 0.94553(14) 0.26585(14) 0.0165(5) Uani 1 1 d .
C12 C 0.1011(4) 0.94280(16) 0.21180(14) 0.0215(6) Uani 1 1 d .
H12 H -0.0041 0.9727 0.2220 0.026 Uiso 1 1 calc R
C13 C 0.1192(4) 0.89613(16) 0.14297(15) 0.0260(6) Uani 1 1 d .
H13 H 0.0278 0.8944 0.1046 0.031 Uiso 1 1 calc R
C14 C 0.2712(4) 0.85233(16) 0.13091(15) 0.0256(6) Uani 1 1 d .
H14 H 0.2812 0.8188 0.0843 0.031 Uiso 1 1 calc R
C15 C 0.3871(3) 0.90071(15) 0.24716(14) 0.0186(6) Uani 1 1 d .
H15 H 0.4824 0.9030 0.2834 0.022 Uiso 1 1 calc R
O1S O 0.1436(2) 0.62840(11) 0.22941(10) 0.0273(5) Uani 1 1 d .
H6S H 0.0806 0.5895 0.2112 0.033 Uiso 1 1 calc R
O4S O 0.2661(3) 0.29309(13) 0.33124(11) 0.0376(5) Uani 1 1 d .
H7S H 0.3687 0.3121 0.3317 0.045 Uiso 1 1 calc R
C1S C 0.3137(4) 0.62167(19) 0.19732(17) 0.0331(7) Uani 1 1 d .
H1S1 H 0.3900 0.6637 0.2223 0.050 Uiso 1 1 calc R
H1S2 H 0.3092 0.6315 0.1398 0.050 Uiso 1 1 calc R
H1S3 H 0.3599 0.5651 0.2077 0.050 Uiso 1 1 calc R
C2S C 0.2459(4) 0.23558(19) 0.39319(17) 0.0374(8) Uani 1 1 d .
H2S1 H 0.2706 0.2635 0.4440 0.056 Uiso 1 1 calc R
H2S2 H 0.3272 0.1885 0.3858 0.056 Uiso 1 1 calc R
H2S3 H 0.1256 0.2143 0.3934 0.056 Uiso 1 1 calc R

loop_
_atom_site_aniso_label
_atom_site_aniso_U_11
_atom_site_aniso_U_22
_atom_site_aniso_U_33
_atom_site_aniso_U_23
_atom_site_aniso_U_13
_atom_site_aniso_U_12
Cl1 0.0153(3) 0.0195(3) 0.0288(4) -0.0015(3) 0.0016(3) 0.0032(3)
Cl2 0.0220(4) 0.0160(3) 0.0503(5) -0.0001(3) -0.0003(3) -0.0002(3)
N4 0.0172(12) 0.0162(11) 0.0146(11) 0.0010(8) -0.0009(9) 0.0012(9)
N2 0.0182(12) 0.0153(11) 0.0157(11) 0.0030(8) -0.0001(9) -0.0002(9)
N1 0.0155(12) 0.0151(11) 0.0167(11) -0.0017(9) 0.0005(9) 0.0006(9)
N5 0.0194(12) 0.0207(11) 0.0152(11) 0.0037(9) -0.0029(9) -0.0054(9)
N3 0.0185(12) 0.0243(12) 0.0162(11) 0.0055(9) -0.0038(9) -0.0047(9)
C1 0.0163(14) 0.0210(13) 0.0132(13) -0.0010(10) -0.0014(10) 0.0047(11)
C2 0.0189(15) 0.0172(13) 0.0201(14) 0.0003(10) -0.0008(11) 0.0008(11)
C8 0.0163(15) 0.0230(14) 0.0310(15) 0.0005(11) -0.0038(12) -0.0023(11)
C4 0.0161(15) 0.0264(15) 0.0348(16) -0.0018(12) 0.0000(12) 0.0039(12)
C5 0.0190(15) 0.0179(13) 0.0256(15) -0.0020(11) -0.0010(11) 0.0044(11)
C6 0.0184(14) 0.0151(12) 0.0117(13) -0.0003(9) -0.0021(10) -0.0014(10)
C7 0.0140(14) 0.0139(12) 0.0178(13) -0.0012(10) 0.0014(10) 0.0036(10)
C3 0.0188(14) 0.0134(12) 0.0155(13) -0.0019(10) -0.0010(11) 0.0033(11)
C9 0.0139(14) 0.0150(12) 0.0167(13) -0.0023(10) 0.0015(10) 0.0054(10)
O2 0.0192(10) 0.0206(9) 0.0158(9) -0.0016(7) 0.0000(7) 0.0036(8)
O3 0.0168(10) 0.0292(10) 0.0182(9) -0.0053(7) -0.0040(8) 0.0035(8)
N6 0.0239(13) 0.0261(12) 0.0184(12) -0.0032(9) -0.0011(10) 0.0051(10)
C10 0.0174(14) 0.0145(12) 0.0174(13) 0.0026(10) 0.0000(11) -0.0019(11)
C11 0.0190(14) 0.0141(12) 0.0164(13) 0.0024(10) 0.0007(11) -0.0009(10)
C12 0.0199(15) 0.0241(14) 0.0206(14) -0.0001(11) -0.0015(11) 0.0045(11)
C13 0.0274(16) 0.0307(16) 0.0198(14) -0.0054(12) -0.0066(12) 0.0055(13)
C14 0.0313(17) 0.0271(15) 0.0184(14) -0.0057(11) -0.0037(12) 0.0041(13)
C15 0.0174(14) 0.0225(14) 0.0158(13) -0.0004(11) -0.0020(11) -0.0004(11)
O1S 0.0226(11) 0.0267(10) 0.0325(11) -0.0116(8) 0.0008(9) -0.0014(8)
O4S 0.0298(12) 0.0518(13) 0.0313(11) 0.0206(10) -0.0107(9) -0.0238(10)
C1S 0.0251(17) 0.0396(17) 0.0346(17) -0.0080(13) 0.0019(13) 0.0009(14)
C2S 0.042(2) 0.0395(18) 0.0308(17) 0.0147(14) 0.0032(14) -0.0089(15)

loop_
_atom_type_symbol
_atom_type_description
_atom_type_scat_dispersion_real
_atom_type_scat_dispersion_imag
_atom_type_scat_source
C C 0.0033 0.0016 'International Tables Vol C Tables 4.2.6.8 and 6.1.1.4'
H H 0.0000 0.0000 'International Tables Vol C Tables 4.2.6.8 and 6.1.1.4'
N N 0.0061 0.0033 'International Tables Vol C Tables 4.2.6.8 and 6.1.1.4'
O O 0.0106 0.0060 'International Tables Vol C Tables 4.2.6.8 and 6.1.1.4'
Cl Cl 0.1484 0.1585 'International Tables Vol C Tables 4.2.6.8 and 6.1.1.4'

loop_
_geom_angle_atom_site_label_1
_geom_angle_atom_site_label_2
_geom_angle_atom_site_label_3
_geom_angle
C9 N4 C3 117.2(2)
N1 N2 C3 122.8(2)
N1 N2 H1N 118.6
C3 N2 H1N 118.6
C7 N1 N2 117.2(2)
C9 N5 H4N 120.0
C9 N5 H5N 120.0
H4N N5 H5N 120.0
C3 N3 H3N 120.0
C3 N3 H2N 120.0
H3N N3 H2N 120.0
C2 C1 C6 119.9(2)
C2 C1 Cl1 120.36(19)
C6 C1 Cl1 119.69(19)
C8 C2 C1 120.4(2)
C8 C2 Cl2 118.8(2)
C1 C2 Cl2 120.86(19)
C2 C8 C4 120.0(2)
C2 C8 H3 120.0
C4 C8 H3 120.0
C5 C4 C8 120.2(3)
C5 C4 H4 119.9
C8 C4 H4 119.9
C4 C5 C6 120.5(2)
C4 C5 H5 119.8
C6 C5 H5 119.8
C5 C6 C1 119.0(2)
C5 C6 C7 119.6(2)
C1 C6 C7 121.4(2)
N1 C7 C9 120.9(2)
N1 C7 C6 116.7(2)
C9 C7 C6 122.4(2)
N3 C3 N4 120.6(2)
N3 C3 N2 117.6(2)
N4 C3 N2 121.8(2)
N5 C9 N4 118.8(2)
N5 C9 C7 121.3(2)
N4 C9 C7 119.9(2)
C14 N6 C15 117.1(2)
O3 C10 O2 124.6(2)
O3 C10 C11 116.9(2)
O2 C10 C11 118.4(2)
C15 C11 C12 117.3(2)
C15 C11 C10 120.3(2)
C12 C11 C10 122.3(2)
C13 C12 C11 119.4(2)
C13 C12 H12 120.3
C11 C12 H12 120.3
C14 C13 C12 118.8(2)
C14 C13 H13 120.6
C12 C13 H13 120.6
N6 C14 C13 123.3(2)
N6 C14 H14 118.4
C13 C14 H14 118.4
N6 C15 C11 124.1(2)
N6 C15 H15 117.9
C11 C15 H15 117.9
C1S O1S H6S 109.5
C2S O4S H7S 109.5
O1S C1S H1S1 109.5
O1S C1S H1S2 109.5
H1S1 C1S H1S2 109.5
O1S C1S H1S3 109.5
H1S1 C1S H1S3 109.5
H1S2 C1S H1S3 109.5
O4S C2S H2S1 109.5
O4S C2S H2S2 109.5
H2S1 C2S H2S2 109.5
O4S C2S H2S3 109.5
H2S1 C2S H2S3 109.5
H2S2 C2S H2S3 109.5

loop_
_geom_bond_atom_site_label_1
_geom_bond_atom_site_label_2
_geom_bond_distance
Cl1 C1 1.723(3)
Cl2 C2 1.722(3)
N4 C9 1.331(3)
N4 C3 1.333(3)
N2 N1 1.342(3)
N2 C3 1.353(3)
N2 H1N 0.8800
N1 C7 1.293(3)
N5 C9 1.308(3)
N5 H4N 0.8800
N5 H5N 0.8800
N3 C3 1.314(3)
N3 H3N 0.8800
N3 H2N 0.8800
C1 C2 1.388(3)
C1 C6 1.395(3)
C2 C8 1.370(4)
C8 C4 1.380(4)
C8 H3 0.9500
C4 C5 1.380(4)
C4 H4 0.9500
C5 C6 1.385(4)
C5 H5 0.9500
C6 C7 1.486(3)
C7 C9 1.455(3)
O2 C10 1.255(3)
O3 C10 1.251(3)
N6 C14 1.334(3)
N6 C15 1.335(3)
C10 C11 1.500(3)
C11 C15 1.382(3)
C11 C12 1.384(3)
C12 C13 1.380(3)
C12 H12 0.9500
C13 C14 1.370(4)
C13 H13 0.9500
C14 H14 0.9500
C15 H15 0.9500
O1S C1S 1.413(3)
O1S H6S 0.8400
O4S C2S 1.393(3)
O4S H7S 0.8400
C1S H1S1 0.9800
C1S H1S2 0.9800
C1S H1S3 0.9800
C2S H2S1 0.9800
C2S H2S2 0.9800
C2S H2S3 0.9800

loop_
_geom_hbond_atom_site_label_D
_geom_hbond_atom_site_label_H
_geom_hbond_atom_site_label_A
_geom_hbond_distance_DH
_geom_hbond_distance_HA
_geom_hbond_distance_DA
_geom_hbond_angle_DHA
_geom_hbond_site_symmetry_A
N2 H1N O2 0.88 1.88 2.729(3) 161.7 4_675
N5 H4N O4S 0.88 1.88 2.755(3) 171.9 1_655
N5 H5N O1S 0.88 2.01 2.816(3) 151.3 2_645
N3 H3N O3 0.88 2.06 2.872(3) 152.8 2_745
N3 H2N O3 0.88 1.92 2.764(3) 159.4 4_675
O1S H6S O2 0.84 1.97 2.777(2) 159.6 2_545
O4S H7S N6 0.84 1.86 2.699(3) 172.7 2_645
